data_2106093
loop_
_publ_author_name
'Jeitschko, W.'
'Jaberg, B.'

_publ_section_title
;
 Structure refinement of Ni3 Sn4
;
_journal_name_full 'Acta Crystallographica B (24,1968-38,1982)'
_journal_page_first 598
_journal_page_last 600
_journal_volume 38
_journal_year 1982
_chemical_formula_sum 'Ni3 Sn4'
_space_group_IT_number 12
_symmetry_space_group_name_Hall '-C 2y'
_symmetry_space_group_name_H-M 'C 1 2/m 1'
_cell_angle_alpha 90
_cell_angle_beta 105
_cell_angle_gamma 90
_cell_formula_units_Z 2
_cell_length_a 12.214
_cell_length_b 4.06
_cell_length_c 5.219
_cell_volume 249.986
_citation_journal_id_ASTM ACBCAR
_cod_data_source_file Jeitschko_ACBCAR_1982_1500.cif
_cod_data_source_block Ni3Sn4
_cod_original_cell_volume 249.9856
_cod_database_code 2106093

loop_
_symmetry_equiv_pos_as_xyz
x,y,z
-x,y,-z
-x,-y,-z
x,-y,z
x+1/2,y+1/2,z
-x+1/2,y+1/2,-z
-x+1/2,-y+1/2,-z
x+1/2,-y+1/2,z

loop_
_atom_site_label
_atom_site_type_symbol
_atom_site_fract_x
_atom_site_fract_y
_atom_site_fract_z
_atom_site_occupancy
_atom_site_U_iso_or_equiv
Sn2 Sn 0.1718 0 0.8123 1 0.0
Ni1 Ni 0 0 0 1 0.0
Sn1 Sn 0.4286 0 0.6864 1 0.0
Ni2 Ni 0.2147 0 0.3369 1 0.0
